data_7246290
loop_
_publ_author_name
'Sun, Jian-Da'
'Liu, Yamin'
'Zhao, Zijian'
'Yu, Shang-Bo'
'Qi, Qiao-Yan'
'Zhou, Wei'
'Wang, Hui'
'Hu, Ke'
'Zhang, Dan-Wei'
'Li, Zhan-Ting'

_publ_section_title
;
 Host--guest binding of tetracationic cyclophanes to photodynamic agents
 inhibits posttreatment phototoxicity and maintains antitumour efficacy
;
_journal_name_full 'RSC Medicinal Chemistry'
_journal_paper_doi 10.1039/D2MD00463A
_journal_year 2023
_chemical_formula_sum 'C56 H44 F18.5 N4 P4'
_chemical_formula_weight 1248.33
_space_group_crystal_system monoclinic
_space_group_IT_number 14
_space_group_name_Hall '-P 2yn'
_space_group_name_H-M_alt 'P 1 21/n 1'
_atom_sites_solution_hydrogens geom
_audit_creation_method SHELXL-2016/6
_audit_update_record
;
2022-08-04 deposited with the CCDC.	2023-02-06 downloaded from the CCDC.
;
_cell_angle_alpha 90
_cell_angle_beta 110.553(12)
_cell_angle_gamma 90
_cell_formula_units_Z 2
_cell_length_a 13.051(4)
_cell_length_b 17.961(10)
_cell_length_c 16.080(4)
_cell_measurement_reflns_used 1079
_cell_measurement_temperature 173(2)
_cell_measurement_theta_max 56.47
_cell_measurement_theta_min 17.58
_cell_volume 3529(2)
_computing_cell_refinement 'Bruker SAINT'
_computing_data_collection 'Bruker APEX2'
_computing_data_reduction 'Bruker SAINT'
_computing_molecular_graphics 'Bruker SHELXTL'
_computing_publication_material 'Bruker SHELXTL'
_computing_structure_refinement 'SHELXL-2016/6 (Sheldrick, 2016)'
_computing_structure_solution 'SHELXT 2014/5 (Sheldrick, 2014)'
_diffrn_ambient_temperature 173(2)
_diffrn_measured_fraction_theta_full 0.994
_diffrn_measured_fraction_theta_max 0.993
_diffrn_measurement_device_type 'Bruker APEX-II CCD'
_diffrn_measurement_method '\f and \w scans'
_diffrn_radiation_type GaK\a
_diffrn_radiation_wavelength 1.34138
_diffrn_reflns_av_R_equivalents 0.0672
_diffrn_reflns_av_unetI/netI 0.0617
_diffrn_reflns_Laue_measured_fraction_full 0.994
_diffrn_reflns_Laue_measured_fraction_max 0.993
_diffrn_reflns_limit_h_max 16
_diffrn_reflns_limit_h_min -14
_diffrn_reflns_limit_k_max 22
_diffrn_reflns_limit_k_min -22
_diffrn_reflns_limit_l_max 20
_diffrn_reflns_limit_l_min -20
_diffrn_reflns_number 24714
_diffrn_reflns_point_group_measured_fraction_full 0.994
_diffrn_reflns_point_group_measured_fraction_max 0.993
_diffrn_reflns_theta_full 53.594
_diffrn_reflns_theta_max 56.996
_diffrn_reflns_theta_min 3.332
_exptl_absorpt_coefficient_mu 1.121
_exptl_absorpt_correction_T_max 0.751
_exptl_absorpt_correction_T_min 0.535
_exptl_absorpt_correction_type multi-scan
_exptl_absorpt_process_details sadabs
_exptl_crystal_colour colourless
_exptl_crystal_density_diffrn 1.175
_exptl_crystal_description block
_exptl_crystal_F_000 1269
_exptl_crystal_size_max 0.260
_exptl_crystal_size_mid 0.220
_exptl_crystal_size_min 0.170
_refine_diff_density_max 0.495
_refine_diff_density_min -0.377
_refine_diff_density_rms 0.076
_refine_ls_extinction_method none
_refine_ls_goodness_of_fit_ref 1.042
_refine_ls_hydrogen_treatment constr
_refine_ls_matrix_type full
_refine_ls_number_parameters 498
_refine_ls_number_reflns 7173
_refine_ls_number_restraints 159
_refine_ls_restrained_S_all 1.045
_refine_ls_R_factor_all 0.1337
_refine_ls_R_factor_gt 0.1199
_refine_ls_shift/su_max 0.001
_refine_ls_shift/su_mean 0.000
_refine_ls_structure_factor_coef Fsqd
_refine_ls_weighting_details 'w=1/[\s^2^(Fo^2^)+(0.1311P)^2^+11.0094P] where P=(Fo^2^+2Fc^2^)/3'
_refine_ls_weighting_scheme calc
_refine_ls_wR_factor_gt 0.3273
_refine_ls_wR_factor_ref 0.3351
_reflns_Friedel_coverage 0.000
_reflns_number_gt 5532
_reflns_number_total 7173
_reflns_threshold_expression 'I > 2\s(I)'
_cod_data_source_file d2md00463a2.cif
_cod_data_source_block platon_sq
_cod_original_cell_volume 3530(2)
_cod_original_sg_symbol_H-M 'P 21/n'
_cod_original_formula_sum 'C56 H44 F18.50 N4 P4'
_cod_database_code 7246290
_shelx_shelxl_version_number 2016/6
_shelx_space_group_comment
; 
The symmetry employed for this shelxl refinement is uniquely defined 
by the following loop, which should always be used as a source of 
symmetry information in preference to the above space-group names. 
They are only intended as comments. 
;
_shelx_estimated_absorpt_t_min 0.759
_shelx_estimated_absorpt_t_max 0.832

loop_
_space_group_symop_operation_xyz
'x, y, z'
'-x+1/2, y+1/2, -z+1/2'
'-x, -y, -z'
'x-1/2, -y-1/2, z-1/2'

loop_
_atom_site_label
_atom_site_type_symbol
_atom_site_fract_x
_atom_site_fract_y
_atom_site_fract_z
_atom_site_U_iso_or_equiv
_atom_site_adp_type
_atom_site_occupancy
_atom_site_site_symmetry_order
_atom_site_calc_flag
_atom_site_refinement_flags_posn
_atom_site_refinement_flags_adp
_atom_site_refinement_flags_occupancy
_atom_site_disorder_assembly
_atom_site_disorder_group
N1 N 0.1816(5) 0.1393(2) 0.7617(3) 0.0640(13) Uani 1 1 d . . . . .
N2 N 0.2374(5) 0.6818(3) 0.2029(4) 0.0705(15) Uani 1 1 d . . . . .
C1 C 0.1298(6) 0.1232(3) 0.6764(4) 0.0691(17) Uani 1 1 d . . . . .
H1 H 0.087050 0.079111 0.660621 0.083 Uiso 1 1 calc R U . . .
C2 C 0.1377(6) 0.1701(3) 0.6102(4) 0.0670(17) Uani 1 1 d . . . . .
H2 H 0.101281 0.157917 0.549449 0.080 Uiso 1 1 calc R U . . .
C3 C 0.1991(5) 0.2351(3) 0.6334(3) 0.0549(13) Uani 1 1 d . . . . .
C4 C 0.2573(6) 0.2476(3) 0.7232(4) 0.0694(17) Uani 1 1 d . . . . .
H4 H 0.304179 0.289600 0.740938 0.083 Uiso 1 1 calc R U . . .
C5 C 0.2472(6) 0.1990(3) 0.7865(4) 0.0716(17) Uani 1 1 d . . . . .
H5 H 0.286704 0.207935 0.847641 0.086 Uiso 1 1 calc R U . . .
C6 C 0.1977(5) 0.2918(3) 0.5646(3) 0.0519(12) Uani 1 1 d . . . . .
C7 C 0.2819(4) 0.3406(3) 0.5779(3) 0.0470(11) Uani 1 1 d . . . . .
H7 H 0.344748 0.336348 0.630223 0.056 Uiso 1 1 calc R U . . .
C8 C 0.2785(4) 0.3972(2) 0.5161(3) 0.0429(10) Uani 1 1 d . . . . .
C9 C 0.3646(5) 0.4496(3) 0.5300(3) 0.0509(12) Uani 1 1 d . . . . .
H9 H 0.428420 0.446036 0.581614 0.061 Uiso 1 1 calc R U . . .
C10 C 0.3566(5) 0.5048(3) 0.4701(3) 0.0528(12) Uani 1 1 d . . . . .
H10 H 0.414168 0.540076 0.481418 0.063 Uiso 1 1 calc R U . . .
C11 C 0.2634(5) 0.5107(2) 0.3908(3) 0.0486(11) Uani 1 1 d . . . . .
C12 C 0.1804(4) 0.4608(3) 0.3773(3) 0.0490(11) Uani 1 1 d . . . . .
H12 H 0.117641 0.465103 0.324925 0.059 Uiso 1 1 calc R U . . .
C13 C 0.1835(4) 0.4029(2) 0.4380(3) 0.0463(11) Uani 1 1 d . . . . .
C14 C 0.0980(5) 0.3517(3) 0.4255(4) 0.0600(13) Uani 1 1 d . . . . .
H14 H 0.034664 0.355141 0.373451 0.072 Uiso 1 1 calc R U . . .
C15 C 0.1034(5) 0.2973(3) 0.4859(4) 0.0567(13) Uani 1 1 d . . . . .
H15 H 0.044654 0.263181 0.475602 0.068 Uiso 1 1 calc R U . . .
C16 C 0.2992(6) 0.6923(3) 0.2873(4) 0.0701(17) Uani 1 1 d . . . . .
H16 H 0.336286 0.738359 0.304677 0.084 Uiso 1 1 calc R U . . .
C17 C 0.3107(6) 0.6386(3) 0.3495(4) 0.0639(15) Uani 1 1 d . . . . .
H17 H 0.355628 0.647335 0.409565 0.077 Uiso 1 1 calc R U . . .
C18 C 0.2558(5) 0.5700(3) 0.3248(3) 0.0497(11) Uani 1 1 d . . . . .
C19 C 0.1954(5) 0.5601(3) 0.2357(3) 0.0600(14) Uani 1 1 d . . . . .
H19 H 0.159444 0.513952 0.215908 0.072 Uiso 1 1 calc R U . . .
C20 C 0.1866(6) 0.6156(4) 0.1758(4) 0.0726(17) Uani 1 1 d . . . . .
H20 H 0.144767 0.607962 0.114788 0.087 Uiso 1 1 calc R U . . .
C21 C 0.2188(7) 0.7450(4) 0.1377(5) 0.094(3) Uani 1 1 d . U . . .
H21A H 0.205046 0.725093 0.077291 0.112 Uiso 1 1 calc R U . . .
H21B H 0.284612 0.777095 0.154115 0.112 Uiso 1 1 calc R U . . .
C22 C 0.1212(7) 0.7899(3) 0.1389(5) 0.077(2) Uani 1 1 d . U . . .
C23 C 0.1365(7) 0.8523(4) 0.1939(6) 0.087(2) Uani 1 1 d . . . . .
H23 H 0.208266 0.869313 0.226691 0.105 Uiso 1 1 calc R U . . .
C24 C 0.0455(7) 0.8896(3) 0.2003(6) 0.084(2) Uani 1 1 d . . . . .
H24 H 0.056953 0.931483 0.238676 0.101 Uiso 1 1 calc R U . . .
C25 C -0.0591(7) 0.8680(3) 0.1534(4) 0.0724(19) Uani 1 1 d . . . . .
C26 C -0.0759(7) 0.8065(4) 0.0956(4) 0.085(2) Uani 1 1 d . . . . .
H26 H -0.147847 0.790837 0.061187 0.101 Uiso 1 1 calc R U . . .
C27 C 0.0151(8) 0.7693(4) 0.0901(5) 0.088(2) Uani 1 1 d . . . . .
H27 H 0.003757 0.727890 0.051054 0.106 Uiso 1 1 calc R U . . .
C28 C -0.1546(6) 0.9042(3) 0.1685(4) 0.0712(18) Uani 1 1 d . . . . .
H28A H -0.218583 0.904805 0.112448 0.085 Uiso 1 1 calc R U . . .
H28B H -0.136266 0.956228 0.188374 0.085 Uiso 1 1 calc R U . . .
P1 P 0.49326(14) 0.59815(9) 0.15619(10) 0.0662(5) Uani 1 1 d D . . . .
F1 F 0.3760(3) 0.6233(2) 0.0920(2) 0.0760(10) Uani 1 1 d . . . . .
F2 F 0.6130(4) 0.5724(3) 0.2218(3) 0.1027(15) Uani 1 1 d . . . . .
F3 F 0.4407(6) 0.5626(5) 0.2218(5) 0.108(3) Uani 0.798(15) 1 d . U P A 1
F4 F 0.5007(5) 0.6728(4) 0.2137(4) 0.091(2) Uani 0.798(15) 1 d . U P A 1
F5 F 0.5508(7) 0.6423(5) 0.1015(6) 0.106(3) Uani 0.798(15) 1 d . U P A 1
F6 F 0.4852(6) 0.5254(4) 0.1045(6) 0.116(4) Uani 0.798(15) 1 d . U P A 1
F3' F 0.446(3) 0.5179(13) 0.162(2) 0.141(15) Uani 0.202(15) 1 d D U P A 2
F4' F 0.469(3) 0.624(2) 0.2371(19) 0.148(15) Uani 0.202(15) 1 d D U P A 2
F5' F 0.543(2) 0.6735(14) 0.144(3) 0.121(15) Uani 0.202(15) 1 d D U P A 2
F6' F 0.515(2) 0.583(3) 0.0652(12) 0.112(12) Uani 0.202(15) 1 d D U P A 2
P2 P 0.0358(4) 0.6206(2) 0.8739(2) 0.0689(12) Uani 0.687(13) 1 d . U P B 1
F7 F 0.0442(8) 0.7059(4) 0.8880(6) 0.108(3) Uani 0.687(13) 1 d . U P B 1
F8 F 0.0247(12) 0.5363(7) 0.8571(10) 0.131(5) Uani 0.687(13) 1 d . U P B 1
F9 F -0.0916(7) 0.6296(4) 0.8063(5) 0.099(3) Uani 0.687(13) 1 d . U P B 1
F10 F 0.1553(8) 0.6156(6) 0.9424(6) 0.120(3) Uani 0.687(13) 1 d . U P B 1
F11 F 0.0777(9) 0.6260(7) 0.7987(6) 0.133(4) Uani 0.687(13) 1 d . U P B 1
F12 F -0.0025(11) 0.6088(6) 0.9576(6) 0.131(4) Uani 0.687(13) 1 d . U P B 1
P2' P -0.0157(11) 0.6362(4) 0.8863(4) 0.067(3) Uani 0.313(13) 1 d D U P B 2
F7' F -0.024(3) 0.7219(9) 0.8975(14) 0.156(10) Uani 0.313(13) 1 d D U P B 2
F8' F -0.008(2) 0.5478(10) 0.885(2) 0.156(15) Uani 0.313(13) 1 d D U P B 2
F9' F -0.138(2) 0.621(3) 0.829(4) 0.30(3) Uani 0.313(13) 1 d D U P B 2
F10' F 0.0995(15) 0.6420(11) 0.9592(12) 0.117(7) Uani 0.313(13) 1 d D U P B 2
F11' F 0.013(4) 0.663(3) 0.803(2) 0.244(19) Uani 0.313(13) 1 d D U P B 2
F12' F -0.066(2) 0.6289(17) 0.9620(18) 0.197(14) Uani 0.313(13) 1 d D U P B 2

loop_
_atom_site_aniso_label
_atom_site_aniso_U_11
_atom_site_aniso_U_22
_atom_site_aniso_U_33
_atom_site_aniso_U_23
_atom_site_aniso_U_13
_atom_site_aniso_U_12
N1 0.096(4) 0.044(2) 0.069(3) 0.012(2) 0.051(3) 0.000(2)
N2 0.107(4) 0.048(3) 0.078(3) 0.020(2) 0.060(3) 0.012(3)
C1 0.103(5) 0.046(3) 0.075(4) 0.000(3) 0.051(4) -0.010(3)
C2 0.116(5) 0.046(3) 0.050(3) -0.005(2) 0.044(3) -0.021(3)
C3 0.079(4) 0.044(3) 0.054(3) -0.003(2) 0.039(3) -0.008(2)
C4 0.108(5) 0.051(3) 0.059(3) 0.005(2) 0.041(3) -0.016(3)
C5 0.104(5) 0.063(3) 0.059(3) 0.001(3) 0.042(3) -0.012(3)
C6 0.080(4) 0.037(2) 0.048(3) -0.0039(19) 0.034(3) -0.003(2)
C7 0.064(3) 0.042(2) 0.038(2) -0.0036(18) 0.023(2) -0.003(2)
C8 0.056(3) 0.036(2) 0.040(2) -0.0057(17) 0.022(2) -0.0040(19)
C9 0.071(3) 0.046(3) 0.039(2) -0.0094(19) 0.023(2) -0.012(2)
C10 0.074(4) 0.044(3) 0.043(2) -0.006(2) 0.024(2) -0.011(2)
C11 0.073(3) 0.034(2) 0.045(2) -0.0075(18) 0.027(2) -0.008(2)
C12 0.059(3) 0.041(2) 0.043(2) 0.0010(19) 0.014(2) -0.001(2)
C13 0.062(3) 0.035(2) 0.044(2) -0.0029(18) 0.022(2) -0.007(2)
C14 0.059(3) 0.055(3) 0.067(3) 0.009(3) 0.024(3) -0.003(2)
C15 0.060(3) 0.045(3) 0.070(3) 0.003(2) 0.028(3) -0.002(2)
C16 0.112(5) 0.040(3) 0.076(4) 0.003(3) 0.055(4) -0.003(3)
C17 0.104(5) 0.037(2) 0.061(3) -0.004(2) 0.043(3) -0.009(3)
C18 0.072(3) 0.034(2) 0.049(3) -0.0009(19) 0.029(2) 0.000(2)
C19 0.082(4) 0.047(3) 0.050(3) 0.007(2) 0.023(3) 0.003(3)
C20 0.099(5) 0.067(4) 0.053(3) 0.014(3) 0.028(3) 0.013(3)
C21 0.141(7) 0.069(4) 0.107(5) 0.045(4) 0.088(5) 0.043(4)
C22 0.111(6) 0.056(3) 0.093(5) 0.031(3) 0.072(4) 0.024(3)
C23 0.106(6) 0.051(3) 0.134(6) 0.014(4) 0.079(5) 0.001(3)
C24 0.121(6) 0.040(3) 0.122(6) 0.008(3) 0.081(5) 0.008(3)
C25 0.112(6) 0.056(3) 0.078(4) 0.023(3) 0.070(4) 0.016(3)
C26 0.113(6) 0.089(5) 0.057(3) 0.014(3) 0.037(4) 0.022(4)
C27 0.138(7) 0.077(4) 0.069(4) 0.022(3) 0.060(5) 0.040(5)
C28 0.112(5) 0.044(3) 0.077(4) 0.020(3) 0.058(4) 0.006(3)
P1 0.0750(11) 0.0652(9) 0.0490(8) 0.0043(6) 0.0101(7) 0.0152(8)
F1 0.076(2) 0.087(2) 0.0606(19) 0.0068(17) 0.0185(17) 0.0167(19)
F2 0.092(3) 0.097(3) 0.090(3) 0.006(2) -0.004(2) 0.025(2)
F3 0.117(5) 0.113(6) 0.106(6) 0.056(5) 0.054(4) 0.033(4)
F4 0.083(4) 0.088(4) 0.092(4) -0.026(3) 0.018(3) 0.007(3)
F5 0.105(5) 0.116(7) 0.114(6) 0.038(5) 0.060(5) 0.039(5)
F6 0.115(5) 0.085(5) 0.114(6) -0.041(5) -0.002(4) 0.031(4)
F3' 0.15(3) 0.12(2) 0.10(2) 0.029(19) -0.014(18) 0.003(19)
F4' 0.18(3) 0.15(3) 0.13(2) -0.03(2) 0.08(2) 0.00(2)
F5' 0.069(17) 0.075(16) 0.17(3) 0.029(17) -0.014(18) -0.017(12)
F6' 0.098(17) 0.18(3) 0.059(12) 0.001(15) 0.031(11) 0.004(18)
P2 0.074(2) 0.0598(17) 0.0598(15) 0.0070(12) 0.0076(14) -0.0073(16)
F7 0.120(7) 0.061(4) 0.123(6) -0.005(4) 0.018(5) -0.025(4)
F8 0.123(8) 0.103(6) 0.131(8) -0.003(6) 0.000(6) 0.010(6)
F9 0.092(5) 0.080(4) 0.088(4) -0.028(3) -0.016(4) -0.001(3)
F10 0.106(6) 0.123(7) 0.099(6) 0.003(5) -0.001(5) -0.017(5)
F11 0.128(8) 0.173(10) 0.092(5) -0.016(6) 0.030(5) -0.026(6)
F12 0.166(11) 0.133(8) 0.100(6) -0.008(5) 0.052(6) -0.040(7)
P2' 0.084(6) 0.044(3) 0.054(3) -0.015(2) 0.000(3) -0.013(3)
F7' 0.177(17) 0.121(13) 0.109(12) -0.049(10) -0.027(11) 0.028(12)
F8' 0.14(2) 0.094(15) 0.20(3) -0.028(14) 0.014(16) -0.074(16)
F9' 0.31(4) 0.28(4) 0.29(4) -0.04(3) 0.07(3) -0.01(3)
F10' 0.097(13) 0.118(13) 0.110(12) -0.070(11) 0.007(10) -0.004(10)
F11' 0.31(4) 0.27(3) 0.14(2) 0.07(2) 0.07(2) -0.01(3)
F12' 0.17(2) 0.23(2) 0.20(2) -0.069(16) 0.076(15) -0.033(15)

loop_
_atom_type_symbol
_atom_type_description
_atom_type_scat_dispersion_real
_atom_type_scat_dispersion_imag
_atom_type_scat_source
C C 0.0137 0.0067 'International Tables Vol C Tables 4.2.6.8 and 6.1.1.4'
H H 0.0000 0.0000 'International Tables Vol C Tables 4.2.6.8 and 6.1.1.4'
F F 0.0583 0.0400 'International Tables Vol C Tables 4.2.6.8 and 6.1.1.4'
N N 0.0241 0.0134 'International Tables Vol C Tables 4.2.6.8 and 6.1.1.4'
P P 0.2543 0.3332 'International Tables Vol C Tables 4.2.6.8 and 6.1.1.4'

loop_
_geom_angle_atom_site_label_1
_geom_angle_atom_site_label_2
_geom_angle_atom_site_label_3
_geom_angle
_geom_angle_site_symmetry_1
_geom_angle_site_symmetry_3
_geom_angle_publ_flag
C1 N1 C5 121.3(5) . . ?
C1 N1 C28 119.3(5) . 3_566 ?
C5 N1 C28 119.0(5) . 3_566 ?
C16 N2 C20 120.4(5) . . ?
C16 N2 C21 119.8(6) . . ?
C20 N2 C21 119.7(6) . . ?
N1 C1 C2 120.7(5) . . ?
N1 C1 H1 119.7 . . ?
C2 C1 H1 119.7 . . ?
C1 C2 C3 119.6(5) . . ?
C1 C2 H2 120.2 . . ?
C3 C2 H2 120.2 . . ?
C2 C3 C4 117.8(5) . . ?
C2 C3 C6 121.0(5) . . ?
C4 C3 C6 121.1(5) . . ?
C5 C4 C3 120.2(6) . . ?
C5 C4 H4 119.9 . . ?
C3 C4 H4 119.9 . . ?
N1 C5 C4 120.1(6) . . ?
N1 C5 H5 119.9 . . ?
C4 C5 H5 119.9 . . ?
C7 C6 C15 119.4(4) . . ?
C7 C6 C3 121.4(5) . . ?
C15 C6 C3 119.0(5) . . ?
C6 C7 C8 121.9(5) . . ?
C6 C7 H7 119.0 . . ?
C8 C7 H7 119.0 . . ?
C7 C8 C9 122.6(5) . . ?
C7 C8 C13 118.4(4) . . ?
C9 C8 C13 119.0(4) . . ?
C10 C9 C8 120.8(5) . . ?
C10 C9 H9 119.6 . . ?
C8 C9 H9 119.6 . . ?
C9 C10 C11 121.1(5) . . ?
C9 C10 H10 119.4 . . ?
C11 C10 H10 119.4 . . ?
C12 C11 C10 118.3(4) . . ?
C12 C11 C18 120.6(5) . . ?
C10 C11 C18 121.1(4) . . ?
C11 C12 C13 123.0(5) . . ?
C11 C12 H12 118.5 . . ?
C13 C12 H12 118.5 . . ?
C14 C13 C12 123.6(5) . . ?
C14 C13 C8 118.7(4) . . ?
C12 C13 C8 117.8(4) . . ?
C15 C14 C13 121.9(5) . . ?
C15 C14 H14 119.1 . . ?
C13 C14 H14 119.1 . . ?
C14 C15 C6 119.7(5) . . ?
C14 C15 H15 120.2 . . ?
C6 C15 H15 120.2 . . ?
N2 C16 C17 121.6(6) . . ?
N2 C16 H16 119.2 . . ?
C17 C16 H16 119.2 . . ?
C16 C17 C18 119.9(6) . . ?
C16 C17 H17 120.1 . . ?
C18 C17 H17 120.1 . . ?
C19 C18 C17 116.9(5) . . ?
C19 C18 C11 121.4(4) . . ?
C17 C18 C11 121.8(5) . . ?
C20 C19 C18 120.9(6) . . ?
C20 C19 H19 119.5 . . ?
C18 C19 H19 119.5 . . ?
N2 C20 C19 120.3(6) . . ?
N2 C20 H20 119.9 . . ?
C19 C20 H20 119.9 . . ?
N2 C21 C22 108.9(5) . . ?
N2 C21 H21A 109.9 . . ?
C22 C21 H21A 109.9 . . ?
N2 C21 H21B 109.9 . . ?
C22 C21 H21B 109.9 . . ?
H21A C21 H21B 108.3 . . ?
C27 C22 C23 117.8(7) . . ?
C27 C22 C21 122.0(7) . . ?
C23 C22 C21 120.1(8) . . ?
C22 C23 C24 119.7(8) . . ?
C22 C23 H23 120.2 . . ?
C24 C23 H23 120.2 . . ?
C25 C24 C23 122.2(7) . . ?
C25 C24 H24 118.9 . . ?
C23 C24 H24 118.9 . . ?
C24 C25 C26 118.8(6) . . ?
C24 C25 C28 121.0(6) . . ?
C26 C25 C28 120.0(7) . . ?
C27 C26 C25 118.7(8) . . ?
C27 C26 H26 120.7 . . ?
C25 C26 H26 120.7 . . ?
C22 C27 C26 122.8(8) . . ?
C22 C27 H27 118.6 . . ?
C26 C27 H27 118.6 . . ?
C25 C28 N1 108.7(5) . 3_566 ?
C25 C28 H28A 110.0 . . ?
N1 C28 H28A 109.9 3_566 . ?
C25 C28 H28B 110.0 . . ?
N1 C28 H28B 110.0 3_566 . ?
H28A C28 H28B 108.3 . . ?
F4' P1 F5' 93.8(15) . . ?
F6 P1 F5 94.7(5) . . ?
F6 P1 F3 93.1(5) . . ?
F5 P1 F3 171.8(5) . . ?
F4' P1 F1 91.5(16) . . ?
F6 P1 F1 91.4(3) . . ?
F5' P1 F1 91.4(10) . . ?
F5 P1 F1 91.9(3) . . ?
F3 P1 F1 90.2(3) . . ?
F4' P1 F3' 91.2(15) . . ?
F5' P1 F3' 175(2) . . ?
F1 P1 F3' 89.5(12) . . ?
F4' P1 F6' 172(2) . . ?
F5' P1 F6' 80(2) . . ?
F1 P1 F6' 83.8(10) . . ?
F3' P1 F6' 95(2) . . ?
F6 P1 F4 177.7(5) . . ?
F5 P1 F4 87.5(4) . . ?
F3 P1 F4 84.6(4) . . ?
F1 P1 F4 89.2(3) . . ?
F4' P1 F2 88.5(16) . . ?
F6 P1 F2 88.7(3) . . ?
F5' P1 F2 88.6(10) . . ?
F5 P1 F2 88.1(4) . . ?
F3 P1 F2 89.8(3) . . ?
F1 P1 F2 180.0(3) . . ?
F3' P1 F2 90.5(12) . . ?
F6' P1 F2 96.2(10) . . ?
F4 P1 F2 90.8(3) . . ?
F11 P2 F8 87.7(8) . . ?
F11 P2 F7 91.5(6) . . ?
F8 P2 F7 178.2(7) . . ?
F11 P2 F10 90.9(6) . . ?
F8 P2 F10 94.4(6) . . ?
F7 P2 F10 87.3(5) . . ?
F11 P2 F12 175.1(7) . . ?
F8 P2 F12 88.9(7) . . ?
F7 P2 F12 92.0(6) . . ?
F10 P2 F12 85.9(6) . . ?
F11 P2 F9 91.8(6) . . ?
F8 P2 F9 88.3(6) . . ?
F7 P2 F9 90.1(5) . . ?
F10 P2 F9 176.3(6) . . ?
F12 P2 F9 91.6(6) . . ?
F10' P2' F7' 86.2(11) . . ?
F10' P2' F9' 167(3) . . ?
F7' P2' F9' 98(2) . . ?
F10' P2' F11' 100(2) . . ?
F7' P2' F11' 81(2) . . ?
F9' P2' F11' 93(3) . . ?
F10' P2' F12' 88.8(12) . . ?
F7' P2' F12' 85.9(12) . . ?
F9' P2' F12' 80(3) . . ?
F11' P2' F12' 164(2) . . ?
F10' P2' F8' 91.6(14) . . ?
F7' P2' F8' 174.2(16) . . ?
F9' P2' F8' 83(2) . . ?
F11' P2' F8' 105(2) . . ?
F12' P2' F8' 88.8(13) . . ?

loop_
_geom_bond_atom_site_label_1
_geom_bond_atom_site_label_2
_geom_bond_distance
_geom_bond_site_symmetry_2
_geom_bond_publ_flag
N1 C1 1.330(8) . ?
N1 C5 1.344(8) . ?
N1 C28 1.507(6) 3_566 ?
N2 C16 1.327(8) . ?
N2 C20 1.356(8) . ?
N2 C21 1.505(7) . ?
C1 C2 1.390(7) . ?
C1 H1 0.9500 . ?
C2 C3 1.391(7) . ?
C2 H2 0.9500 . ?
C3 C4 1.393(8) . ?
C3 C6 1.499(7) . ?
C4 C5 1.381(7) . ?
C4 H4 0.9500 . ?
C5 H5 0.9500 . ?
C6 C7 1.362(7) . ?
C6 C15 1.426(8) . ?
C7 C8 1.411(6) . ?
C7 H7 0.9500 . ?
C8 C9 1.422(7) . ?
C8 C13 1.426(7) . ?
C9 C10 1.360(7) . ?
C9 H9 0.9500 . ?
C10 C11 1.424(7) . ?
C10 H10 0.9500 . ?
C11 C12 1.363(7) . ?
C11 C18 1.481(6) . ?
C12 C13 1.416(6) . ?
C12 H12 0.9500 . ?
C13 C14 1.405(7) . ?
C14 C15 1.362(7) . ?
C14 H14 0.9500 . ?
C15 H15 0.9500 . ?
C16 C17 1.359(8) . ?
C16 H16 0.9500 . ?
C17 C18 1.412(7) . ?
C17 H17 0.9500 . ?
C18 C19 1.384(7) . ?
C19 C20 1.364(8) . ?
C19 H19 0.9500 . ?
C20 H20 0.9500 . ?
C21 C22 1.514(9) . ?
C21 H21A 0.9900 . ?
C21 H21B 0.9900 . ?
C22 C27 1.381(11) . ?
C22 C23 1.398(10) . ?
C23 C24 1.398(10) . ?
C23 H23 0.9500 . ?
C24 C25 1.365(11) . ?
C24 H24 0.9500 . ?
C25 C26 1.409(10) . ?
C25 C28 1.499(9) . ?
C26 C27 1.394(10) . ?
C26 H26 0.9500 . ?
C27 H27 0.9500 . ?
C28 H28A 0.9900 . ?
C28 H28B 0.9900 . ?
P1 F4' 1.516(17) . ?
P1 F6 1.532(6) . ?
P1 F5' 1.543(16) . ?
P1 F5 1.558(7) . ?
P1 F3 1.581(6) . ?
P1 F1 1.582(4) . ?
P1 F3' 1.584(17) . ?
P1 F6' 1.607(15) . ?
P1 F4 1.612(6) . ?
P1 F2 1.616(4) . ?
P2 F11 1.495(11) . ?
P2 F8 1.535(13) . ?
P2 F7 1.547(8) . ?
P2 F10 1.565(9) . ?
P2 F12 1.606(10) . ?
P2 F9 1.644(8) . ?
P2' F10' 1.552(14) . ?
P2' F7' 1.559(15) . ?
P2' F9' 1.56(2) . ?
P2' F11' 1.581(18) . ?
P2' F12' 1.580(17) . ?
P2' F8' 1.591(17) . ?
